data_4037185
loop_
_publ_author_name
'Chan, Chieh-Kai'
'Chan, Yi-Ling'
'Tsai, Yu-Lin'
'Chang, Meng-Yang'

_publ_section_title
;
 One-Pot Synthesis of 2-Cyano-1,4-diketones: Applications to Synthesis of
 Cyanosubstituted Furans, Pyrroles, and Dihydropyridazines.
;
_journal_issue 17
_journal_name_full 'The Journal of organic chemistry'
_journal_page_first 8112
_journal_page_last 8120
_journal_paper_doi 10.1021/acs.joc.6b01672
_journal_volume 81
_journal_year 2016
_chemical_formula_sum 'C17 H11 F2 N3'
_chemical_formula_weight 295.29
_space_group_crystal_system monoclinic
_space_group_IT_number 14
_space_group_name_Hall '-P 2ybc'
_space_group_name_H-M_alt 'P 1 21/c 1'
_atom_sites_solution_hydrogens geom
_audit_creation_method SHELXL-2014/6
_cell_angle_alpha 90
_cell_angle_beta 97.264(4)
_cell_angle_gamma 90
_cell_formula_units_Z 4
_cell_length_a 27.100(4)
_cell_length_b 7.4176(12)
_cell_length_c 6.8847(11)
_cell_measurement_reflns_used 2731
_cell_measurement_temperature 100(2)
_cell_measurement_theta_max 26.0780
_cell_measurement_theta_min 2.2732
_cell_volume 1372.8(4)
_computing_cell_refinement 'SAINT V8.34A (Bruker AXS Inc., 2013)'
_computing_data_collection 'APEX2 (Bruker AXS, 2010)'
_computing_data_reduction 'SAINT V8.34A (Bruker AXS Inc., 2013)'
_computing_molecular_graphics 'SHELXTL (Sheldrick, 2008)'
_computing_publication_material SHELXTL
_computing_structure_refinement 'SHELXL-2014/6 (Sheldrick, 2014)'
_diffrn_ambient_temperature 100(2)
_diffrn_detector_area_resol_mean 8.3333
_diffrn_measured_fraction_theta_full 0.999
_diffrn_measured_fraction_theta_max 0.754
_diffrn_measurement_device_type 'Bruker APEX-II CCD'
_diffrn_measurement_method '\f and \w scans'
_diffrn_radiation_type MoK\a
_diffrn_radiation_wavelength 0.71073
_diffrn_reflns_av_R_equivalents 0.0412
_diffrn_reflns_av_unetI/netI 0.0462
_diffrn_reflns_Laue_measured_fraction_full 0.999
_diffrn_reflns_Laue_measured_fraction_max 0.754
_diffrn_reflns_limit_h_max 33
_diffrn_reflns_limit_h_min -33
_diffrn_reflns_limit_k_max 9
_diffrn_reflns_limit_k_min -4
_diffrn_reflns_limit_l_max 8
_diffrn_reflns_limit_l_min -8
_diffrn_reflns_number 11369
_diffrn_reflns_point_group_measured_fraction_full 0.999
_diffrn_reflns_point_group_measured_fraction_max 0.754
_diffrn_reflns_theta_full 25.242
_diffrn_reflns_theta_max 26.466
_diffrn_reflns_theta_min 0.757
_exptl_absorpt_coefficient_mu 0.106
_exptl_absorpt_correction_T_max 0.9485
_exptl_absorpt_correction_T_min 0.8960
_exptl_absorpt_correction_type multi-scan
_exptl_absorpt_process_details 'SADABS V2014/4 (Bruker AXS Inc.)'
_exptl_crystal_colour 'Pale Yellow'
_exptl_crystal_density_diffrn 1.429
_exptl_crystal_density_meas ?
_exptl_crystal_density_method 'not measured'
_exptl_crystal_description Lump
_exptl_crystal_F_000 608
_exptl_crystal_size_max 0.25
_exptl_crystal_size_mid 0.20
_exptl_crystal_size_min 0.20
_refine_diff_density_max 1.032
_refine_diff_density_min -0.695
_refine_diff_density_rms 0.185
_refine_ls_extinction_coef 0.030(9)
_refine_ls_extinction_expression Fc^*^=kFc[1+0.001xFc^2^\l^3^/sin(2\q)]^-1/4^
_refine_ls_extinction_method SHELXL
_refine_ls_goodness_of_fit_ref 1.091
_refine_ls_hydrogen_treatment constr
_refine_ls_matrix_type full
_refine_ls_number_parameters 201
_refine_ls_number_reflns 2843
_refine_ls_number_restraints 0
_refine_ls_restrained_S_all 1.091
_refine_ls_R_factor_all 0.1825
_refine_ls_R_factor_gt 0.1715
_refine_ls_shift/su_max 0.000
_refine_ls_shift/su_mean 0.000
_refine_ls_structure_factor_coef Fsqd
_refine_ls_weighting_details 'w=1/[\s^2^(Fo^2^)+(0.1645P)^2^+38.8349P] where P=(Fo^2^+2Fc^2^)/3'
_refine_ls_weighting_scheme calc
_refine_ls_wR_factor_gt 0.4660
_refine_ls_wR_factor_ref 0.4718
_reflns_Friedel_coverage 0.000
_reflns_number_gt 2451
_reflns_number_total 2843
_reflns_threshold_expression 'I > 2\s(I)'
_cod_data_source_file jo6b01672_si_003.cif
_cod_data_source_block 150434LT
_cod_depositor_comments
;
The following automatic conversions were performed:

data item '_exptl_crystal_density_meas' value 'not measured' was
changed to '?' -- the value is perceived as not measured.

Automatic conversion script
Id: cif_fix_values 6909 2019-04-08 15:41:33Z antanas 
;
_cod_original_sg_symbol_H-M 'P 21/c'
_cod_database_code 4037185
_shelx_space_group_comment
;
The symmetry employed for this shelxl refinement is uniquely defined
by the following loop, which should always be used as a source of
symmetry information in preference to the above space-group names.
They are only intended as comments.
;
_shelxl_version_number 2014/6

loop_
_space_group_symop_operation_xyz
'x, y, z'
'-x, y+1/2, -z+1/2'
'-x, -y, -z'
'x, -y-1/2, z-1/2'

loop_
_atom_site_label
_atom_site_type_symbol
_atom_site_fract_x
_atom_site_fract_y
_atom_site_fract_z
_atom_site_U_iso_or_equiv
_atom_site_adp_type
_atom_site_occupancy
_atom_site_site_symmetry_order
_atom_site_calc_flag
_atom_site_refinement_flags_posn
_atom_site_refinement_flags_adp
F1 F 0.5005(2) 0.5178(9) 0.2012(9) 0.0259(14) Uani 1 1 d . .
F2 F -0.0012(2) 0.4928(10) 0.2279(12) 0.0378(18) Uani 1 1 d . .
N1 N 0.2805(3) 0.3557(10) 0.3606(12) 0.0200(17) Uani 1 1 d . .
N2 N 0.2320(3) 0.3603(10) 0.3987(12) 0.0176(17) Uani 1 1 d . .
H2A H 0.2171 0.2578 0.4189 0.021 Uiso 1 1 calc R U
N3 N 0.1991(3) 0.9921(10) 0.3907(12) 0.0198(18) Uani 1 1 d . .
C1 C 0.4530(4) 0.5128(15) 0.2497(15) 0.026(2) Uani 1 1 d . .
C2 C 0.4189(4) 0.4001(14) 0.1463(15) 0.024(2) Uani 1 1 d . .
H1 H 0.4280 0.3247 0.0451 0.029 Uiso 1 1 calc R U
C3 C 0.3700(4) 0.4005(14) 0.1960(15) 0.025(2) Uani 1 1 d . .
H2 H 0.3451 0.3295 0.1224 0.030 Uiso 1 1 calc R U
C4 C 0.3577(4) 0.5051(13) 0.3534(15) 0.021(2) Uani 1 1 d . .
C5 C 0.3063(3) 0.4974(12) 0.4084(13) 0.0171(19) Uani 1 1 d . .
C6 C 0.2059(3) 0.5162(12) 0.4067(13) 0.0157(18) Uani 1 1 d . .
C7 C 0.1511(3) 0.5060(12) 0.3599(13) 0.0143(18) Uani 1 1 d . .
C8 C 0.1209(4) 0.6179(12) 0.4612(14) 0.020(2) Uani 1 1 d . .
H5 H 0.1357 0.6955 0.5619 0.024 Uiso 1 1 calc R U
C9 C 0.0693(4) 0.6145(12) 0.4131(15) 0.022(2) Uani 1 1 d . .
H6 H 0.0488 0.6931 0.4767 0.027 Uiso 1 1 calc R U
C10 C 0.0487(3) 0.4960(13) 0.2725(17) 0.023(2) Uani 1 1 d . .
C11 C 0.4419(3) 0.6221(13) 0.4029(15) 0.020(2) Uani 1 1 d . .
H10 H 0.4664 0.6962 0.4740 0.024 Uiso 1 1 calc R U
C12 C 0.3933(4) 0.6178(13) 0.4468(14) 0.021(2) Uani 1 1 d . .
H9 H 0.3843 0.6962 0.5457 0.025 Uiso 1 1 calc R U
C13 C 0.2327(3) 0.6703(11) 0.4455(13) 0.0154(18) Uani 1 1 d . .
C14 C 0.2875(3) 0.6464(12) 0.5268(14) 0.0163(18) Uani 1 1 d . .
H4 H 0.3063 0.7590 0.5122 0.020 Uiso 1 1 calc R U
H3 H 0.2909 0.6134 0.6672 0.020 Uiso 1 1 calc R U
C15 C 0.2124(4) 0.8473(13) 0.4177(13) 0.020(2) Uani 1 1 d . .
C16 C 0.1279(4) 0.3848(12) 0.2249(15) 0.021(2) Uani 1 1 d . .
H8 H 0.1479 0.3023 0.1638 0.026 Uiso 1 1 calc R U
C17 C 0.0768(4) 0.3793(14) 0.1755(16) 0.025(2) Uani 1 1 d . .
H7 H 0.0617 0.2984 0.0787 0.031 Uiso 1 1 calc R U

loop_
_atom_site_aniso_label
_atom_site_aniso_U_11
_atom_site_aniso_U_22
_atom_site_aniso_U_33
_atom_site_aniso_U_23
_atom_site_aniso_U_13
_atom_site_aniso_U_12
F1 0.014(3) 0.040(3) 0.025(3) 0.001(3) 0.006(2) 0.001(2)
F2 0.011(3) 0.044(4) 0.058(5) 0.000(3) 0.002(3) -0.002(2)
N1 0.018(4) 0.016(4) 0.026(4) -0.004(3) 0.000(3) 0.004(3)
N2 0.016(4) 0.015(4) 0.022(4) 0.000(3) 0.004(3) 0.001(3)
N3 0.031(4) 0.009(4) 0.020(4) 0.000(3) 0.007(3) -0.001(3)
C1 0.025(5) 0.033(5) 0.020(5) 0.006(4) 0.009(4) 0.005(4)
C2 0.025(5) 0.026(5) 0.020(5) -0.007(4) -0.001(4) 0.003(4)
C3 0.028(5) 0.023(5) 0.022(5) 0.003(4) 0.000(4) 0.002(4)
C4 0.019(5) 0.018(4) 0.024(5) -0.004(4) -0.002(4) 0.000(4)
C5 0.019(4) 0.021(4) 0.011(4) 0.003(3) 0.003(3) 0.008(4)
C6 0.019(4) 0.016(4) 0.013(4) 0.000(3) 0.004(3) 0.003(3)
C7 0.013(4) 0.014(4) 0.016(4) 0.003(3) 0.002(3) 0.000(3)
C8 0.022(5) 0.015(4) 0.022(5) -0.003(4) -0.001(4) 0.000(4)
C9 0.029(5) 0.014(4) 0.025(5) 0.000(4) 0.014(4) 0.004(4)
C10 0.010(4) 0.022(5) 0.038(6) 0.011(4) 0.002(4) -0.004(4)
C11 0.018(4) 0.021(5) 0.022(5) 0.000(4) 0.002(4) -0.001(4)
C12 0.021(5) 0.022(5) 0.018(4) -0.001(4) -0.002(4) 0.000(4)
C13 0.017(4) 0.011(4) 0.019(4) 0.003(3) 0.007(3) -0.005(3)
C14 0.017(4) 0.015(4) 0.019(4) -0.005(3) 0.009(3) -0.005(3)
C15 0.024(5) 0.022(5) 0.013(4) -0.005(4) 0.004(3) -0.006(4)
C16 0.030(5) 0.013(4) 0.022(5) 0.002(4) 0.006(4) -0.002(4)
C17 0.025(5) 0.021(5) 0.029(5) -0.001(4) -0.003(4) -0.006(4)

loop_
_atom_type_symbol
_atom_type_description
_atom_type_scat_dispersion_real
_atom_type_scat_dispersion_imag
_atom_type_scat_source
C C 0.0033 0.0016 'International Tables Vol C Tables 4.2.6.8 and 6.1.1.4'
H H 0.0000 0.0000 'International Tables Vol C Tables 4.2.6.8 and 6.1.1.4'
N N 0.0061 0.0033 'International Tables Vol C Tables 4.2.6.8 and 6.1.1.4'
F F 0.0171 0.0103 'International Tables Vol C Tables 4.2.6.8 and 6.1.1.4'

loop_
_geom_angle_atom_site_label_1
_geom_angle_atom_site_label_2
_geom_angle_atom_site_label_3
_geom_angle
C5 N1 N2 115.8(8)
C6 N2 N1 122.9(8)
C6 N2 H2A 118.5
N1 N2 H2A 118.5
F1 C1 C2 118.7(9)
F1 C1 C11 117.9(9)
C2 C1 C11 123.4(9)
C1 C2 C3 117.6(9)
C1 C2 H1 121.2
C3 C2 H1 121.2
C4 C3 C2 120.7(10)
C4 C3 H2 119.7
C2 C3 H2 119.7
C12 C4 C3 118.4(9)
C12 C4 C5 121.9(9)
C3 C4 C5 119.6(9)
N1 C5 C4 117.7(8)
N1 C5 C14 122.1(8)
C4 C5 C14 120.1(8)
N2 C6 C13 117.0(8)
N2 C6 C7 117.4(8)
C13 C6 C7 125.5(8)
C16 C7 C8 118.2(8)
C16 C7 C6 122.4(8)
C8 C7 C6 119.3(8)
C9 C8 C7 119.9(9)
C9 C8 H5 120.1
C7 C8 H5 120.1
C10 C9 C8 119.0(9)
C10 C9 H6 120.5
C8 C9 H6 120.5
F2 C10 C9 118.6(9)
F2 C10 C17 118.5(10)
C9 C10 C17 122.8(9)
C12 C11 C1 116.9(9)
C12 C11 H10 121.5
C1 C11 H10 121.5
C4 C12 C11 122.8(9)
C4 C12 H9 118.6
C11 C12 H9 118.6
C6 C13 C15 123.9(8)
C6 C13 C14 116.3(8)
C15 C13 C14 119.7(7)
C5 C14 C13 105.5(7)
C5 C14 H4 110.6
C13 C14 H4 110.6
C5 C14 H3 110.6
C13 C14 H3 110.6
H4 C14 H3 108.8
N3 C15 C13 175.2(10)
C7 C16 C17 122.5(9)
C7 C16 H8 118.7
C17 C16 H8 118.7
C10 C17 C16 117.3(9)
C10 C17 H7 121.4
C16 C17 H7 121.4

loop_
_geom_bond_atom_site_label_1
_geom_bond_atom_site_label_2
_geom_bond_distance
F1 C1 1.372(11)
F2 C10 1.348(11)
N1 C5 1.283(12)
N1 N2 1.372(11)
N2 C6 1.360(11)
N2 H2A 0.8800
N3 C15 1.141(13)
C1 C2 1.376(15)
C1 C11 1.393(14)
C2 C3 1.409(14)
C2 H1 0.9500
C3 C4 1.407(14)
C3 H2 0.9500
C4 C12 1.374(13)
C4 C5 1.490(13)
C5 C14 1.500(12)
C6 C13 1.362(12)
C6 C7 1.483(12)
C7 C16 1.385(13)
C7 C8 1.409(13)
C8 C9 1.396(14)
C8 H5 0.9500
C9 C10 1.373(15)
C9 H6 0.9500
C10 C17 1.380(15)
C11 C12 1.387(13)
C11 H10 0.9500
C12 H9 0.9500
C13 C15 1.427(13)
C13 C14 1.531(12)
C14 H4 0.9900
C14 H3 0.9900
C16 C17 1.385(14)
C16 H8 0.9500
C17 H7 0.9500
